data_4345528
loop_
_publ_author_name
'Xie, Zhen-ni'
'Mei, Lei'
'Hu, Kong-qiu'
'Xia, Liang-shu'
'Chai, Zhi-fang'
'Shi, Wei-qun'

_publ_section_title
;
 Mixed-Ligand Uranyl Polyrotaxanes Incorporating a Sulfate/Oxalate
 Coligand: Achieving Structural Diversity via pH-Dependent Competitive
 Effect
;
_journal_name_full 'Inorganic Chemistry'
_journal_paper_doi 10.1021/acs.inorgchem.6b02515
_journal_year 2017
_chemical_formula_sum 'C28 H28 N13 O17 U2'
_chemical_formula_weight 1294.69
_chemical_name_systematic
;
 ?
;
_space_group_crystal_system monoclinic
_space_group_IT_number 14
_space_group_name_Hall '-P 2ybc'
_space_group_name_H-M_alt 'P 1 21/c 1'
_symmetry_space_group_name_Hall '-P 2ybc'
_symmetry_space_group_name_H-M 'P 1 21/c 1'
_atom_sites_solution_hydrogens geom
_audit_creation_method SHELXL-2014
_cell_angle_alpha 90
_cell_angle_beta 111.563(2)
_cell_angle_gamma 90
_cell_formula_units_Z 4
_cell_length_a 17.8932(11)
_cell_length_b 12.9624(8)
_cell_length_c 20.0984(14)
_cell_measurement_reflns_used 9883
_cell_measurement_temperature 291(2)
_cell_measurement_theta_max 27.28
_cell_measurement_theta_min 2.91
_cell_volume 4335.4(5)
_computing_cell_refinement 'Bruker SAINT'
_computing_data_collection 'Bruker APEX3'
_computing_data_reduction 'Bruker SAINT'
_computing_molecular_graphics 'Bruker SHELXTL'
_computing_publication_material 'Bruker SHELXTL'
_computing_structure_refinement 'SHELXL-2014 (Sheldrick, 2014)'
_computing_structure_solution 'SHELXS-97 (Sheldrick 2008)'
_diffrn_ambient_temperature 291(2)
_diffrn_measured_fraction_theta_full 0.999
_diffrn_measured_fraction_theta_max 0.999
_diffrn_measurement_device_type 'Bruker APEX-III CMOS'
_diffrn_measurement_method '\f and \w scans'
_diffrn_radiation_type MoK\a
_diffrn_radiation_wavelength 0.71073
_diffrn_reflns_av_R_equivalents 0.0678
_diffrn_reflns_av_unetI/netI 0.0510
_diffrn_reflns_Laue_measured_fraction_full 0.999
_diffrn_reflns_Laue_measured_fraction_max 0.999
_diffrn_reflns_limit_h_max 23
_diffrn_reflns_limit_h_min -23
_diffrn_reflns_limit_k_max 16
_diffrn_reflns_limit_k_min -16
_diffrn_reflns_limit_l_max 26
_diffrn_reflns_limit_l_min -25
_diffrn_reflns_number 57469
_diffrn_reflns_point_group_measured_fraction_full 0.999
_diffrn_reflns_point_group_measured_fraction_max 0.999
_diffrn_reflns_theta_full 25.242
_diffrn_reflns_theta_max 27.484
_diffrn_reflns_theta_min 2.773
_exptl_absorpt_coefficient_mu 7.542
_exptl_crystal_colour yellow
_exptl_crystal_density_diffrn 1.984
_exptl_crystal_description block
_exptl_crystal_F_000 2428
_exptl_crystal_size_max 0.30
_exptl_crystal_size_mid 0.28
_exptl_crystal_size_min 0.27
_refine_diff_density_max 1.211
_refine_diff_density_min -0.763
_refine_diff_density_rms 0.141
_refine_ls_extinction_method none
_refine_ls_goodness_of_fit_ref 1.007
_refine_ls_hydrogen_treatment constr
_refine_ls_matrix_type full
_refine_ls_number_parameters 541
_refine_ls_number_reflns 9927
_refine_ls_number_restraints 0
_refine_ls_restrained_S_all 1.007
_refine_ls_R_factor_all 0.0620
_refine_ls_R_factor_gt 0.0350
_refine_ls_shift/su_max 0.008
_refine_ls_shift/su_mean 0.001
_refine_ls_structure_factor_coef Fsqd
_refine_ls_weighting_details 'w=1/[\s^2^(Fo^2^)+(0.0311P)^2^+7.6325P] where P=(Fo^2^+2Fc^2^)/3'
_refine_ls_weighting_scheme calc
_refine_ls_wR_factor_gt 0.0655
_refine_ls_wR_factor_ref 0.0725
_reflns_Friedel_coverage 0.000
_reflns_number_gt 7445
_reflns_number_total 9927
_reflns_threshold_expression 'I > 2\s(I)'
_cod_data_source_file ic6b02515_si_002.cif
_cod_data_source_block UPO4
_cod_database_code 4345528
_shelx_space_group_comment
;
The symmetry employed for this shelxl refinement is uniquely defined
by the following loop, which should always be used as a source of
symmetry information in preference to the above space-group names.
They are only intended as comments.
;
_shelxl_version_number 2014-3

loop_
_space_group_symop_operation_xyz
'x, y, z'
'-x, y+1/2, -z+1/2'
'-x, -y, -z'
'x, -y-1/2, z-1/2'

loop_
_atom_site_label
_atom_site_type_symbol
_atom_site_fract_x
_atom_site_fract_y
_atom_site_fract_z
_atom_site_U_iso_or_equiv
_atom_site_adp_type
_atom_site_occupancy
_atom_site_site_symmetry_order
_atom_site_calc_flag
_atom_site_refinement_flags_posn
_atom_site_refinement_flags_adp
U1 U 0.53480(2) 0.76066(2) 0.51336(2) 0.02862(6) Uani 1 1 d . .
N1 N 0.8440(2) 0.8626(3) 0.7972(2) 0.0266(10) Uani 1 1 d . .
C1 C 0.4868(4) 0.9953(4) 0.4590(3) 0.0384(14) Uani 1 1 d . .
O1 O 0.4653(2) 0.5225(3) 0.6175(2) 0.0357(9) Uani 1 1 d . .
O4 O 0.6383(2) 0.7680(3) 0.5228(2) 0.0394(10) Uani 1 1 d . .
N4 N 1.0239(3) 0.7222(4) 1.1633(2) 0.0337(11) Uani 1 1 d . .
C4 C 0.7137(3) 0.7476(4) 0.7204(3) 0.0234(11) Uani 1 1 d . .
O3 O 0.4336(2) 0.7651(3) 0.5082(2) 0.0442(11) Uani 1 1 d . .
N3 N 0.9100(3) 0.8246(4) 1.1618(2) 0.0326(11) Uani 1 1 d . .
C3 C 0.7834(3) 0.7003(4) 0.7651(3) 0.0289(12) Uani 1 1 d . .
H3 H 0.7861 0.6289 0.7697 0.035 Uiso 1 1 calc R U
U2 U 0.54615(2) 0.46864(2) 0.59732(2) 0.02473(6) Uani 1 1 d . .
N2 N 0.8458(3) 0.9732(4) 1.1288(2) 0.0305(10) Uani 1 1 d . .
C2 C 0.6423(3) 0.6839(4) 0.6761(3) 0.0299(12) Uani 1 1 d . .
O2 O 0.6318(2) 0.4151(3) 0.5855(2) 0.0368(9) Uani 1 1 d . .
O5 O 0.5007(3) 0.9131(3) 0.4347(2) 0.0499(12) Uani 1 1 d . .
N5 N 1.1360(3) 0.7099(4) 1.1411(3) 0.0363(11) Uani 1 1 d . .
C5 C 0.7117(3) 0.8542(4) 0.7151(3) 0.0308(13) Uani 1 1 d . .
H5 H 0.6657 0.8875 0.6850 0.037 Uiso 1 1 calc R U
O9 O 0.6507(2) 0.5889(3) 0.6769(2) 0.0392(10) Uani 1 1 d . .
N9 N 1.1496(3) 0.7165(4) 0.9767(2) 0.0345(11) Uani 1 1 d . .
C9 C 0.9247(3) 0.9282(4) 0.9182(3) 0.0313(13) Uani 1 1 d . .
H9A H 0.9347 0.8589 0.9376 0.038 Uiso 1 1 calc R U
H9B H 0.8757 0.9531 0.9226 0.038 Uiso 1 1 calc R U
O8 O 0.6044(3) 0.4116(4) 0.7284(2) 0.0652(15) Uani 1 1 d . .
N8 N 1.1761(3) 0.8561(4) 0.9246(2) 0.0299(10) Uani 1 1 d . .
C8 C 0.9142(3) 0.9256(5) 0.8398(3) 0.0338(13) Uani 1 1 d . .
H8A H 0.9073 0.9954 0.8212 0.041 Uiso 1 1 calc R U
H8B H 0.9623 0.8972 0.8353 0.041 Uiso 1 1 calc R U
O7 O 0.5796(2) 0.7322(3) 0.6395(2) 0.0352(9) Uani 1 1 d . .
N7 N 1.2598(3) 0.9253(4) 1.0407(2) 0.0336(11) Uani 1 1 d . .
C7 C 0.8485(3) 0.7604(4) 0.8027(3) 0.0318(13) Uani 1 1 d . .
H7 H 0.8960 0.7294 0.8322 0.038 Uiso 1 1 calc R U
O6 O 0.4960(2) 0.7023(3) 0.39544(19) 0.0317(9) Uani 1 1 d . .
N6 N 1.2262(3) 0.7922(4) 1.0925(2) 0.0386(12) Uani 1 1 d . .
C6 C 0.7778(3) 0.9101(4) 0.7545(3) 0.0315(13) Uani 1 1 d . .
H6 H 0.7765 0.9817 0.7515 0.038 Uiso 1 1 calc R U
O00F O 0.4533(3) 1.0724(3) 0.4230(2) 0.0493(12) Uani 1 1 d . .
O10 O 0.7723(2) 0.7929(3) 0.92122(19) 0.0340(9) Uani 1 1 d . .
N10 N 1.0603(3) 0.6315(4) 1.0249(2) 0.0362(12) Uani 1 1 d . .
C10 C 0.9946(3) 0.9980(5) 0.9610(3) 0.0361(14) Uani 1 1 d . .
H10A H 1.0436 0.9728 0.9567 0.043 Uiso 1 1 calc R U
H10B H 0.9848 1.0672 0.9412 0.043 Uiso 1 1 calc R U
O11 O 0.9391(3) 0.6304(3) 0.9304(2) 0.0422(10) Uani 1 1 d . .
C11 C 1.1747(3) 0.9192(4) 0.8652(3) 0.0324(13) Uani 1 1 d . .
H11A H 1.1359 0.8906 0.8215 0.039 Uiso 1 1 calc R U
H11B H 1.2271 0.9164 0.8613 0.039 Uiso 1 1 calc R U
N11 N 0.9484(3) 0.6433(4) 1.0474(2) 0.0330(11) Uani 1 1 d . .
O12 O 1.0607(3) 0.7637(3) 0.8653(2) 0.0435(11) Uani 1 1 d . .
N12 N 0.8390(3) 0.7571(3) 1.0412(2) 0.0304(10) Uani 1 1 d . .
C12 C 0.7909(3) 0.8164(4) 0.9840(3) 0.0281(12) Uani 1 1 d . .
O13 O 1.2640(3) 0.9431(4) 1.1567(2) 0.0488(11) Uani 1 1 d . .
N13 N 0.7691(2) 0.9035(4) 1.0103(2) 0.0298(10) Uani 1 1 d . .
C13 C 0.8634(3) 0.6535(4) 1.0324(3) 0.0351(14) Uani 1 1 d . .
H13A H 0.8340 0.6315 0.9836 0.042 Uiso 1 1 calc R U
H13B H 0.8488 0.6078 1.0639 0.042 Uiso 1 1 calc R U
O14 O 1.1280(2) 0.8344(3) 1.2203(2) 0.0450(11) Uani 1 1 d . .
C14 C 0.9787(3) 0.6356(4) 0.9941(3) 0.0330(13) Uani 1 1 d . .
O15 O 0.9669(2) 0.9726(3) 1.2242(2) 0.0381(10) Uani 1 1 d . .
C15 C 1.1109(4) 0.6218(4) 0.9833(3) 0.0356(14) Uani 1 1 d . .
H15A H 1.1519 0.5703 1.0055 0.043 Uiso 1 1 calc R U
H15B H 1.0785 0.5973 0.9358 0.043 Uiso 1 1 calc R U
C19 C 1.2269(3) 0.7488(4) 1.0261(3) 0.0332(13) Uani 1 1 d . .
H19 H 1.2672 0.6942 1.0347 0.040 Uiso 1 1 calc R U
C18 C 1.2475(3) 0.8441(4) 0.9896(3) 0.0301(12) Uani 1 1 d . .
H18 H 1.2957 0.8321 0.9783 0.036 Uiso 1 1 calc R U
C17 C 0.7087(3) 0.9742(4) 0.9658(3) 0.0326(13) Uani 1 1 d . .
H17A H 0.6838 0.9444 0.9185 0.039 Uiso 1 1 calc R U
H17B H 0.6673 0.9823 0.9858 0.039 Uiso 1 1 calc R U
C16 C 1.1223(3) 0.7781(5) 0.9167(3) 0.0324(13) Uani 1 1 d . .
O16 O 0.5361(2) 0.5912(3) 0.51563(19) 0.0292(8) Uani 1 1 d . .
C20 C 1.0884(3) 0.6237(4) 1.1024(3) 0.0330(13) Uani 1 1 d . .
H20 H 1.1157 0.5579 1.1194 0.040 Uiso 1 1 calc R U
C21 C 1.0106(3) 0.6325(4) 1.1181(3) 0.0311(13) Uani 1 1 d . .
H21 H 1.0019 0.5708 1.1425 0.037 Uiso 1 1 calc R U
C22 C 0.8343(3) 0.7947(4) 1.1078(3) 0.0293(12) Uani 1 1 d . .
H22 H 0.8053 0.7460 1.1270 0.035 Uiso 1 1 calc R U
C23 C 0.7885(3) 0.8978(4) 1.0866(3) 0.0289(12) Uani 1 1 d . .
H23 H 0.7398 0.8979 1.0980 0.035 Uiso 1 1 calc R U
C24 C 0.9139(3) 0.9286(4) 1.1765(3) 0.0288(12) Uani 1 1 d . .
C25 C 0.9729(3) 0.7533(5) 1.2009(3) 0.0364(14) Uani 1 1 d . .
H25A H 1.0059 0.7851 1.2458 0.044 Uiso 1 1 calc R U
H25B H 0.9484 0.6923 1.2121 0.044 Uiso 1 1 calc R U
C26 C 1.0991(4) 0.7647(5) 1.1796(3) 0.0361(14) Uani 1 1 d . .
C27 C 1.2184(3) 0.7293(5) 1.1492(3) 0.0410(15) Uani 1 1 d . .
H27A H 1.2451 0.6638 1.1504 0.049 Uiso 1 1 calc R U
H27B H 1.2457 0.7634 1.1946 0.049 Uiso 1 1 calc R U
C28 C 1.2515(3) 0.8929(5) 1.1027(3) 0.0346(13) Uani 1 1 d . .

loop_
_atom_site_aniso_label
_atom_site_aniso_U_11
_atom_site_aniso_U_22
_atom_site_aniso_U_33
_atom_site_aniso_U_23
_atom_site_aniso_U_13
_atom_site_aniso_U_12
U1 0.02652(11) 0.02147(11) 0.03069(11) -0.00838(9) 0.00207(9) 0.00006(9)
N1 0.023(2) 0.038(3) 0.015(2) -0.0071(19) 0.0030(18) -0.012(2)
C1 0.040(3) 0.026(3) 0.037(3) -0.001(3) 0.001(3) 0.001(3)
O1 0.030(2) 0.038(2) 0.040(2) -0.0154(19) 0.0142(18) -0.0060(18)
O4 0.032(2) 0.035(2) 0.048(2) -0.0068(19) 0.0093(19) -0.0064(18)
N4 0.036(3) 0.042(3) 0.026(2) -0.002(2) 0.014(2) 0.000(2)
C4 0.024(3) 0.027(3) 0.018(2) -0.010(2) 0.006(2) -0.006(2)
O3 0.032(2) 0.053(3) 0.042(2) -0.013(2) 0.0068(19) 0.007(2)
N3 0.029(2) 0.038(3) 0.025(2) 0.001(2) 0.004(2) -0.001(2)
C3 0.034(3) 0.024(3) 0.024(3) -0.005(2) 0.004(2) -0.008(2)
U2 0.01962(10) 0.02522(11) 0.02646(10) -0.00897(8) 0.00507(8) -0.00483(8)
N2 0.023(2) 0.037(3) 0.027(2) -0.002(2) 0.0047(19) -0.004(2)
C2 0.028(3) 0.029(3) 0.030(3) -0.008(2) 0.008(2) -0.006(3)
O2 0.027(2) 0.036(2) 0.046(2) -0.0096(19) 0.0105(18) 0.0003(18)
O5 0.079(3) 0.025(2) 0.032(2) -0.0098(18) 0.005(2) 0.007(2)
N5 0.031(3) 0.042(3) 0.035(3) -0.005(2) 0.011(2) -0.004(2)
C5 0.025(3) 0.030(3) 0.031(3) -0.007(2) 0.003(2) 0.001(2)
O9 0.035(2) 0.035(2) 0.036(2) -0.0103(19) -0.0001(18) -0.0090(19)
N9 0.034(3) 0.039(3) 0.029(3) -0.006(2) 0.010(2) -0.009(2)
C9 0.029(3) 0.038(3) 0.023(3) -0.011(2) 0.005(2) -0.011(3)
O8 0.078(4) 0.066(3) 0.034(3) 0.004(2) 0.000(2) -0.021(3)
N8 0.026(2) 0.041(3) 0.019(2) -0.005(2) 0.0045(19) -0.002(2)
C8 0.029(3) 0.045(3) 0.026(3) -0.010(3) 0.007(2) -0.017(3)
O7 0.027(2) 0.040(2) 0.032(2) -0.0121(18) 0.0031(17) -0.0060(18)
N7 0.030(2) 0.043(3) 0.025(2) -0.003(2) 0.006(2) 0.000(2)
C7 0.031(3) 0.035(3) 0.024(3) 0.000(2) 0.003(2) -0.001(3)
O6 0.036(2) 0.0254(19) 0.028(2) -0.0047(16) 0.0059(17) -0.0032(17)
N6 0.042(3) 0.050(3) 0.022(2) -0.006(2) 0.010(2) -0.006(3)
C6 0.036(3) 0.028(3) 0.030(3) -0.008(2) 0.012(3) -0.007(3)
O00F 0.070(3) 0.026(2) 0.031(2) -0.0074(18) -0.006(2) 0.009(2)
O10 0.032(2) 0.042(2) 0.026(2) -0.0024(18) 0.0087(17) -0.0028(19)
N10 0.039(3) 0.043(3) 0.027(3) 0.003(2) 0.012(2) 0.002(2)
C10 0.031(3) 0.045(3) 0.028(3) -0.010(3) 0.005(2) -0.015(3)
O11 0.048(3) 0.044(2) 0.029(2) -0.0003(19) 0.007(2) -0.003(2)
C11 0.028(3) 0.044(3) 0.026(3) -0.006(3) 0.011(2) -0.001(3)
N11 0.035(3) 0.034(3) 0.026(2) 0.002(2) 0.006(2) 0.006(2)
O12 0.041(2) 0.053(3) 0.030(2) -0.010(2) 0.0048(19) -0.015(2)
N12 0.030(2) 0.034(3) 0.023(2) -0.002(2) 0.007(2) -0.003(2)
C12 0.019(3) 0.039(3) 0.026(3) -0.003(2) 0.008(2) -0.009(2)
O13 0.059(3) 0.057(3) 0.032(2) -0.012(2) 0.018(2) -0.004(2)
N13 0.021(2) 0.039(3) 0.024(2) -0.001(2) 0.0017(19) 0.004(2)
C13 0.037(3) 0.034(3) 0.029(3) -0.005(3) 0.006(3) -0.011(3)
O14 0.043(2) 0.055(3) 0.036(2) -0.016(2) 0.012(2) -0.011(2)
C14 0.034(3) 0.025(3) 0.035(3) 0.001(2) 0.008(3) -0.001(3)
O15 0.028(2) 0.050(3) 0.027(2) -0.0035(19) -0.0004(17) -0.007(2)
C15 0.040(3) 0.034(3) 0.032(3) -0.005(3) 0.011(3) -0.001(3)
C19 0.030(3) 0.042(3) 0.027(3) -0.008(3) 0.008(2) 0.005(3)
C18 0.021(3) 0.041(3) 0.027(3) -0.005(3) 0.007(2) 0.002(2)
C17 0.019(3) 0.043(3) 0.027(3) -0.010(3) -0.002(2) -0.005(3)
C16 0.032(3) 0.044(3) 0.024(3) -0.010(3) 0.013(2) 0.000(3)
O16 0.0272(19) 0.0259(19) 0.030(2) -0.0081(16) 0.0053(16) -0.0077(16)
C20 0.034(3) 0.027(3) 0.034(3) 0.006(2) 0.008(3) 0.005(3)
C21 0.034(3) 0.028(3) 0.024(3) 0.005(2) 0.003(2) 0.002(3)
C22 0.028(3) 0.038(3) 0.024(3) 0.003(2) 0.011(2) -0.006(3)
C23 0.020(3) 0.041(3) 0.025(3) -0.004(2) 0.006(2) -0.010(2)
C24 0.023(3) 0.042(3) 0.024(3) 0.003(3) 0.012(2) -0.001(3)
C25 0.036(3) 0.047(4) 0.022(3) 0.004(3) 0.005(2) 0.000(3)
C26 0.040(3) 0.041(3) 0.025(3) 0.007(3) 0.009(3) 0.002(3)
C27 0.031(3) 0.055(4) 0.032(3) 0.003(3) 0.005(3) 0.002(3)
C28 0.027(3) 0.044(4) 0.030(3) 0.002(3) 0.006(2) 0.005(3)

loop_
_atom_type_symbol
_atom_type_description
_atom_type_scat_dispersion_real
_atom_type_scat_dispersion_imag
_atom_type_scat_source
C C 0.0033 0.0016 'International Tables Vol C Tables 4.2.6.8 and 6.1.1.4'
H H 0.0000 0.0000 'International Tables Vol C Tables 4.2.6.8 and 6.1.1.4'
N N 0.0061 0.0033 'International Tables Vol C Tables 4.2.6.8 and 6.1.1.4'
O O 0.0106 0.0060 'International Tables Vol C Tables 4.2.6.8 and 6.1.1.4'
U U -9.6767 9.6646 'International Tables Vol C Tables 4.2.6.8 and 6.1.1.4'

loop_
_geom_angle_atom_site_label_1
_geom_angle_atom_site_label_2
_geom_angle_atom_site_label_3
_geom_angle
_geom_angle_site_symmetry_1
_geom_angle_site_symmetry_3
O3 U1 O4 174.47(18) . .
O3 U1 O16 92.08(17) . .
O4 U1 O16 92.78(15) . .
O3 U1 O6 91.98(16) . .
O4 U1 O6 92.02(16) . .
O16 U1 O6 72.21(13) . .
O3 U1 O7 90.24(16) . .
O4 U1 O7 88.00(16) . .
O16 U1 O7 80.01(13) . .
O6 U1 O7 152.20(13) . .
O3 U1 O5 85.96(18) . .
O4 U1 O5 91.61(17) . .
O16 U1 O5 144.46(13) . .
O6 U1 O5 72.40(13) . .
O7 U1 O5 135.41(13) . .
O3 U1 O00F 83.94(17) . 3_676
O4 U1 O00F 90.53(17) . 3_676
O16 U1 O00F 149.59(13) . 3_676
O6 U1 O00F 137.89(13) . 3_676
O7 U1 O00F 69.90(13) . 3_676
O5 U1 O00F 65.52(13) . 3_676
O3 U1 U2 79.89(13) . 3_666
O4 U1 U2 105.60(12) . 3_666
O16 U1 U2 37.15(9) . 3_666
O6 U1 U2 38.79(9) . 3_666
O7 U1 U2 114.89(9) . 3_666
O5 U1 U2 108.11(9) . 3_666
O00F U1 U2 163.08(11) 3_676 3_666
C7 N1 C6 121.8(5) . .
C7 N1 C8 119.3(5) . .
C6 N1 C8 118.9(5) . .
O5 C1 O00F 125.8(6) . .
O5 C1 C1 117.6(6) . 3_676
O00F C1 C1 116.6(6) . 3_676
C26 N4 C25 121.0(5) . .
C26 N4 C21 113.1(5) . .
C25 N4 C21 124.6(5) . .
C3 C4 C5 118.9(5) . .
C3 C4 C2 120.5(5) . .
C5 C4 C2 120.6(5) . .
C24 N3 C22 112.6(4) . .
C24 N3 C25 122.8(5) . .
C22 N3 C25 124.4(5) . .
C7 C3 C4 119.1(5) . .
C7 C3 H3 120.5 . .
C4 C3 H3 120.5 . .
O2 U2 O1 174.91(17) . .
O2 U2 O16 91.18(16) . .
O1 U2 O16 92.01(16) . .
O2 U2 O16 90.38(15) . 3_666
O1 U2 O16 94.41(15) . 3_666
O16 U2 O16 70.85(14) . 3_666
O2 U2 O6 87.26(16) . 3_666
O1 U2 O6 92.82(16) . 3_666
O16 U2 O6 140.14(12) . 3_666
O16 U2 O6 69.34(12) 3_666 3_666
O2 U2 O9 81.37(15) . .
O1 U2 O9 95.12(15) . .
O16 U2 O9 82.34(13) . .
O16 U2 O9 151.80(13) 3_666 .
O6 U2 O9 136.41(13) 3_666 .
O2 U2 O8 88.83(18) . .
O1 U2 O8 86.38(18) . .
O16 U2 O8 148.25(14) . .
O16 U2 O8 140.90(14) 3_666 .
O6 U2 O8 71.58(14) 3_666 .
O9 U2 O8 66.27(14) . .
O2 U2 U1 76.75(12) . 3_666
O1 U2 U1 106.37(12) . 3_666
O16 U2 U1 102.83(9) . 3_666
O16 U2 U1 34.56(9) 3_666 3_666
O6 U2 U1 38.29(9) 3_666 3_666
O9 U2 U1 157.57(9) . 3_666
O8 U2 U1 108.05(11) . 3_666
O2 U2 U2 90.94(13) . 3_666
O1 U2 U2 93.97(13) . 3_666
O16 U2 U2 36.26(8) . 3_666
O16 U2 U2 34.59(9) 3_666 3_666
O6 U2 U2 103.91(9) 3_666 3_666
O9 U2 U2 118.14(9) . 3_666
O8 U2 U2 175.49(11) . 3_666
U1 U2 U2 67.533(7) 3_666 3_666
C24 N2 C23 112.5(5) . .
C24 N2 C11 122.1(5) . 3_777
C23 N2 C11 123.4(4) . 3_777
O9 C2 O7 125.3(5) . .
O9 C2 C4 117.7(5) . .
O7 C2 C4 116.9(5) . .
C1 O5 U1 118.5(4) . .
C26 N5 C27 121.7(5) . .
C26 N5 C20 113.0(5) . .
C27 N5 C20 124.7(5) . .
C6 C5 C4 119.5(5) . .
C6 C5 H5 120.2 . .
C4 C5 H5 120.2 . .
C2 O9 U2 123.5(4) . .
C16 N9 C19 112.2(5) . .
C16 N9 C15 123.2(5) . .
C19 N9 C15 123.9(5) . .
C8 C9 C10 111.2(5) . .
C8 C9 H9A 109.4 . .
C10 C9 H9A 109.4 . .
C8 C9 H9B 109.4 . .
C10 C9 H9B 109.4 . .
H9A C9 H9B 108.0 . .
C16 N8 C11 121.8(4) . .
C16 N8 C18 111.9(5) . .
C11 N8 C18 122.9(4) . .
N1 C8 C9 111.7(4) . .
N1 C8 H8A 109.3 . .
C9 C8 H8A 109.3 . .
N1 C8 H8B 109.3 . .
C9 C8 H8B 109.3 . .
H8A C8 H8B 107.9 . .
C2 O7 U1 125.2(3) . .
C28 N7 C18 112.7(5) . .
C28 N7 C17 122.3(5) . 3_777
C18 N7 C17 124.1(5) . 3_777
N1 C7 C3 120.4(5) . .
N1 C7 H7 119.8 . .
C3 C7 H7 119.8 . .
U1 O6 U2 102.92(14) . 3_666
C28 N6 C27 122.7(5) . .
C28 N6 C19 113.1(5) . .
C27 N6 C19 122.7(5) . .
N1 C6 C5 120.3(5) . .
N1 C6 H6 119.8 . .
C5 C6 H6 119.8 . .
C1 O00F U1 117.8(3) . 3_676
C14 N10 C15 122.3(5) . .
C14 N10 C20 112.4(5) . .
C15 N10 C20 124.7(5) . .
C10 C10 C9 111.8(6) 3_777 .
C10 C10 H10A 109.3 3_777 .
C9 C10 H10A 109.3 . .
C10 C10 H10B 109.3 3_777 .
C9 C10 H10B 109.3 . .
H10A C10 H10B 107.9 . .
N8 C11 N2 113.8(4) . 3_777
N8 C11 H11A 108.8 . .
N2 C11 H11A 108.8 3_777 .
N8 C11 H11B 108.8 . .
N2 C11 H11B 108.8 3_777 .
H11A C11 H11B 107.7 . .
C14 N11 C13 122.2(5) . .
C14 N11 C21 112.0(5) . .
C13 N11 C21 125.6(5) . .
C12 N12 C13 122.5(4) . .
C12 N12 C22 110.4(4) . .
C13 N12 C22 123.1(4) . .
O10 C12 N13 126.9(5) . .
O10 C12 N12 124.7(5) . .
N13 C12 N12 108.4(4) . .
C12 N13 C23 112.2(4) . .
C12 N13 C17 122.6(4) . .
C23 N13 C17 121.5(4) . .
N12 C13 N11 113.7(4) . .
N12 C13 H13A 108.8 . .
N11 C13 H13A 108.8 . .
N12 C13 H13B 108.8 . .
N11 C13 H13B 108.8 . .
H13A C13 H13B 107.7 . .
O11 C14 N10 126.1(6) . .
O11 C14 N11 125.5(5) . .
N10 C14 N11 108.3(5) . .
N9 C15 N10 113.8(5) . .
N9 C15 H15A 108.8 . .
N10 C15 H15A 108.8 . .
N9 C15 H15B 108.8 . .
N10 C15 H15B 108.8 . .
H15A C15 H15B 107.7 . .
N9 C19 N6 114.7(5) . .
N9 C19 C18 103.9(4) . .
N6 C19 C18 102.2(4) . .
N9 C19 H19 111.8 . .
N6 C19 H19 111.8 . .
C18 C19 H19 111.8 . .
N7 C18 N8 114.6(4) . .
N7 C18 C19 104.3(4) . .
N8 C18 C19 103.0(4) . .
N7 C18 H18 111.4 . .
N8 C18 H18 111.4 . .
C19 C18 H18 111.4 . .
N7 C17 N13 113.5(4) 3_777 .
N7 C17 H17A 108.9 3_777 .
N13 C17 H17A 108.9 . .
N7 C17 H17B 108.9 3_777 .
N13 C17 H17B 108.9 . .
H17A C17 H17B 107.7 . .
O12 C16 N8 126.4(6) . .
O12 C16 N9 125.0(6) . .
N8 C16 N9 108.6(5) . .
U1 O16 U2 136.11(17) . .
U1 O16 U2 108.29(15) . 3_666
U2 O16 U2 109.15(14) . 3_666
N5 C20 N10 115.2(5) . .
N5 C20 C21 103.3(4) . .
N10 C20 C21 103.4(4) . .
N5 C20 H20 111.4 . .
N10 C20 H20 111.4 . .
C21 C20 H20 111.4 . .
N4 C21 N11 115.4(4) . .
N4 C21 C20 103.7(4) . .
N11 C21 C20 103.4(4) . .
N4 C21 H21 111.3 . .
N11 C21 H21 111.3 . .
C20 C21 H21 111.3 . .
N3 C22 N12 115.1(4) . .
N3 C22 C23 103.4(4) . .
N12 C22 C23 103.8(4) . .
N3 C22 H22 111.3 . .
N12 C22 H22 111.3 . .
C23 C22 H22 111.3 . .
N13 C23 N2 115.6(4) . .
N13 C23 C22 103.6(4) . .
N2 C23 C22 103.5(4) . .
N13 C23 H23 111.2 . .
N2 C23 H23 111.2 . .
C22 C23 H23 111.2 . .
O15 C24 N2 126.1(5) . .
O15 C24 N3 126.4(5) . .
N2 C24 N3 107.5(5) . .
N4 C25 N3 114.3(5) . .
N4 C25 H25A 108.7 . .
N3 C25 H25A 108.7 . .
N4 C25 H25B 108.7 . .
N3 C25 H25B 108.7 . .
H25A C25 H25B 107.6 . .
O14 C26 N4 126.9(6) . .
O14 C26 N5 126.4(6) . .
N4 C26 N5 106.7(5) . .
N5 C27 N6 113.5(5) . .
N5 C27 H27A 108.9 . .
N6 C27 H27A 108.9 . .
N5 C27 H27B 108.9 . .
N6 C27 H27B 108.9 . .
H27A C27 H27B 107.7 . .
O13 C28 N6 125.9(6) . .
O13 C28 N7 126.9(6) . .
N6 C28 N7 107.2(5) . .

loop_
_geom_bond_atom_site_label_1
_geom_bond_atom_site_label_2
_geom_bond_distance
_geom_bond_site_symmetry_2
U1 O3 1.776(4) .
U1 O4 1.793(4) .
U1 O16 2.196(3) .
U1 O6 2.337(4) .
U1 O7 2.390(4) .
U1 O5 2.462(4) .
U1 O00F 2.482(4) 3_676
U1 U2 3.6759(3) 3_666
N1 C7 1.330(7) .
N1 C6 1.331(7) .
N1 C8 1.480(6) .
C1 O5 1.235(7) .
C1 O00F 1.251(7) .
C1 C1 1.543(12) 3_676
O1 U2 1.782(4) .
N4 C26 1.378(7) .
N4 C25 1.439(7) .
N4 C21 1.442(7) .
C4 C3 1.384(7) .
C4 C5 1.386(7) .
C4 C2 1.506(7) .
N3 C24 1.376(7) .
N3 C22 1.442(7) .
N3 C25 1.445(7) .
C3 C7 1.373(7) .
C3 H3 0.9300 .
U2 O2 1.775(4) .
U2 O16 2.244(4) .
U2 O16 2.338(3) 3_666
U2 O6 2.363(4) 3_666
U2 O9 2.507(4) .
U2 O8 2.560(4) .
U2 U1 3.6760(3) 3_666
U2 U2 3.7341(5) 3_666
N2 C24 1.372(7) .
N2 C23 1.444(6) .
N2 C11 1.458(7) 3_777
C2 O9 1.239(6) .
C2 O7 1.259(6) .
N5 C26 1.383(8) .
N5 C27 1.446(7) .
N5 C20 1.447(7) .
C5 C6 1.363(7) .
C5 H5 0.9300 .
N9 C16 1.377(7) .
N9 C19 1.437(7) .
N9 C15 1.439(7) .
C9 C8 1.516(7) .
C9 C10 1.527(7) .
C9 H9A 0.9700 .
C9 H9B 0.9700 .
N8 C16 1.364(7) .
N8 C11 1.440(7) .
N8 C18 1.461(6) .
C8 H8A 0.9700 .
C8 H8B 0.9700 .
N7 C28 1.375(7) .
N7 C18 1.431(7) .
N7 C17 1.444(7) 3_777
C7 H7 0.9300 .
O6 U2 2.363(4) 3_666
N6 C28 1.372(8) .
N6 C27 1.448(7) .
N6 C19 1.453(7) .
C6 H6 0.9300 .
O00F U1 2.482(4) 3_676
O10 C12 1.219(6) .
N10 C14 1.361(7) .
N10 C15 1.448(7) .
N10 C20 1.453(7) .
C10 C10 1.508(11) 3_777
C10 H10A 0.9700 .
C10 H10B 0.9700 .
O11 C14 1.217(6) .
C11 N2 1.458(7) 3_777
C11 H11A 0.9700 .
C11 H11B 0.9700 .
N11 C14 1.371(7) .
N11 C13 1.443(7) .
N11 C21 1.453(6) .
O12 C16 1.216(7) .
N12 C12 1.389(7) .
N12 C13 1.443(7) .
N12 C22 1.456(7) .
C12 N13 1.364(7) .
O13 C28 1.213(7) .
N13 C23 1.443(6) .
N13 C17 1.448(7) .
C13 H13A 0.9700 .
C13 H13B 0.9700 .
O14 C26 1.200(7) .
O15 C24 1.214(6) .
C15 H15A 0.9700 .
C15 H15B 0.9700 .
C19 C18 1.550(8) .
C19 H19 0.9800 .
C18 H18 0.9800 .
C17 N7 1.444(7) 3_777
C17 H17A 0.9700 .
C17 H17B 0.9700 .
O16 U2 2.338(3) 3_666
C20 C21 1.540(8) .
C20 H20 0.9800 .
C21 H21 0.9800 .
C22 C23 1.544(8) .
C22 H22 0.9800 .
C23 H23 0.9800 .
C25 H25A 0.9700 .
C25 H25B 0.9700 .
C27 H27A 0.9700 .
C27 H27B 0.9700 .
